data_4302985
loop_
_publ_author_name
'M. Menelaou'
'A. Konstantopai'
'C. Mateescu'
'H. Zhao'
'C. Drouza'
'N. Lalioti'
'A. Salifoglou'

_publ_section_title
;
pH-Dependent Syntheses, Structural and Spectroscopic Characterization, and
Chemical Transformations of Aqueous Co(II)-Quinate Complexes: An Effort
to Delve into the Structural Speciation of the Binary Co(II)-Quinic Acid
System
;
_journal_name_full 'Inorganic Chemistry'
_journal_page_first 8092
_journal_page_last 8105
_journal_paper_doi 10.1021/ic801500x
_journal_volume 48
_journal_year 2009
_chemical_absolute_configuration ad
_chemical_formula_sum 'C7 H16 Co0.5 O8.5'
_chemical_formula_weight 265.66
_chemical_name_systematic
;
 ?
;
_space_group_IT_number 4
_symmetry_cell_setting monoclinic
_symmetry_space_group_name_Hall 'P 2yb'
_symmetry_space_group_name_H-M 'P 1 21 1'
_atom_sites_solution_hydrogens geom
_atom_sites_solution_primary direct
_atom_sites_solution_secondary difmap
_audit_creation_method SHELXL-97
_cell_angle_alpha 90.00
_cell_angle_beta 108.430(7)
_cell_angle_gamma 90.00
_cell_formula_units_Z 4
_cell_length_a 13.2198(10)
_cell_length_b 5.8004(6)
_cell_length_c 15.3470(12)
_cell_measurement_temperature 100(2)
_cell_measurement_theta_max 30.8517
_cell_measurement_theta_min 3.2395
_cell_volume 1116.45(17)
_computing_cell_refinement
;
'Mon Aug 07 20:46:32 2006'
;
_computing_data_collection
;
'Mon Aug 07 20:46:32 2006'
;
_computing_data_reduction
;
'Mon Aug 07 20:46:32 2006'
;
_computing_structure_refinement 'SHELXL-97 (Sheldrick, 1997)'
_diffrn_ambient_temperature 100(2)
_diffrn_detector_area_resol_mean 16.0288
_diffrn_measured_fraction_theta_full 0.914
_diffrn_measured_fraction_theta_max 0.914
_diffrn_radiation_monochromator graphite
_diffrn_radiation_source 'Enhance (Mo) X-ray Source'
_diffrn_radiation_type MoK\a
_diffrn_radiation_wavelength 0.71073
_diffrn_reflns_av_R_equivalents 0.0173
_diffrn_reflns_av_sigmaI/netI 0.0199
_diffrn_reflns_limit_h_max 18
_diffrn_reflns_limit_h_min -18
_diffrn_reflns_limit_k_max 8
_diffrn_reflns_limit_k_min -8
_diffrn_reflns_limit_l_max 21
_diffrn_reflns_limit_l_min -21
_diffrn_reflns_number 16270
_diffrn_reflns_theta_full 30.95
_diffrn_reflns_theta_max 30.95
_diffrn_reflns_theta_min 3.25
_exptl_absorpt_coefficient_mu 0.850
_exptl_absorpt_correction_T_max 0.862
_exptl_absorpt_correction_T_min 0.660
_exptl_absorpt_correction_type analytical
_exptl_absorpt_process_details
;
'Mon Aug 07 20:46:32 2006'
;
_exptl_crystal_density_diffrn 1.581
_exptl_crystal_density_method 'not measured'
_exptl_crystal_F_000 558
_exptl_crystal_size_max 0.2844
_exptl_crystal_size_mid 0.1860
_exptl_crystal_size_min 0.0842
_refine_diff_density_max 1.596
_refine_diff_density_min -0.663
_refine_diff_density_rms 0.086
_refine_ls_abs_structure_details 'Flack H D (1983), Acta Cryst. A39, 876-881'
_refine_ls_abs_structure_Flack 0.022(11)
_refine_ls_extinction_method none
_refine_ls_goodness_of_fit_ref 1.053
_refine_ls_hydrogen_treatment mixed
_refine_ls_matrix_type full
_refine_ls_number_parameters 321
_refine_ls_number_reflns 5938
_refine_ls_number_restraints 10
_refine_ls_restrained_S_all 1.053
_refine_ls_R_factor_all 0.0369
_refine_ls_R_factor_gt 0.0351
_refine_ls_shift/su_max 0.001
_refine_ls_shift/su_mean 0.000
_refine_ls_structure_factor_coef Fsqd
_refine_ls_weighting_details 'calc w=1/[\s^2^(Fo^2^)+(0.0634P)^2^+0.8027P] where P=(Fo^2^+2Fc^2^)/3'
_refine_ls_weighting_scheme calc
_refine_ls_wR_factor_gt 0.0967
_refine_ls_wR_factor_ref 0.0977
_reflns_number_gt 5607
_reflns_number_total 5938
_reflns_threshold_expression >2sigma(I)
_cod_data_source_file ic801500x_si_002.cif
_cod_data_source_block mml64
_cod_original_sg_symbol_H-M 'P 21'
_cod_original_formula_sum 'C7 H16 Co0.50 O8.50'
_cod_database_code 4302985

loop_
_symmetry_equiv_pos_as_xyz
'x, y, z'
'-x, y+1/2, -z'

loop_
_atom_site_label
_atom_site_type_symbol
_atom_site_fract_x
_atom_site_fract_y
_atom_site_fract_z
_atom_site_U_iso_or_equiv
_atom_site_adp_type
_atom_site_occupancy
_atom_site_symmetry_multiplicity
_atom_site_calc_flag
_atom_site_refinement_flags
_atom_site_disorder_assembly
_atom_site_disorder_group
C14 C 0.29989(19) 0.3382(5) 0.11980(18) 0.0146(5) Uani 1 1 d . . .
H14 H 0.3486 0.4267 0.0960 0.018 Uiso 1 1 calc R . .
O4 O 0.06319(13) 0.1452(3) 0.23751(11) 0.0114(3) Uani 1 1 d . . .
O7 O 0.53672(13) -0.0400(3) 0.15391(12) 0.0146(3) Uani 1 1 d . . .
H7C H 0.5515 -0.1499 0.1893 0.022 Uiso 1 1 calc R . .
O10 O -0.24357(13) 0.5257(4) 0.40417(12) 0.0181(4) Uani 1 1 d . . .
O9 O 0.78457(14) 0.3371(4) 0.08778(11) 0.0184(4) Uani 1 1 d . . .
H9C H 0.7642 0.2885 0.0349 0.028 Uiso 1 1 calc R . .
O13 O 0.42617(13) 0.3374(4) 0.27398(13) 0.0190(4) Uani 1 1 d . . .
H13C H 0.4242 0.2452 0.3139 0.029 Uiso 1 1 calc R . .
O1 O -0.08430(12) 0.3814(3) 0.41688(11) 0.0125(3) Uani 1 1 d . . .
O11 O 0.17183(15) 0.6367(3) 0.05188(13) 0.0193(4) Uani 1 1 d . . .
H11C H 0.2170 0.6873 0.0306 0.029 Uiso 1 1 calc R . .
O5 O 0.01252(16) -0.0875(3) 0.39628(12) 0.0188(4) Uani 1 1 d D . .
O6 O 0.15087(15) 0.3164(4) 0.45480(14) 0.0243(4) Uani 1 1 d D . .
C1 C -0.22389(16) 0.3324(4) 0.27257(14) 0.0088(4) Uani 1 1 d . . .
C5 C 0.69871(18) 0.4525(4) 0.10714(15) 0.0127(4) Uani 1 1 d . . .
H5 H 0.6765 0.5856 0.0662 0.015 Uiso 1 1 calc R . .
C6 C 0.74482(17) 0.5359(4) 0.20616(14) 0.0107(4) Uani 1 1 d . . .
H6A H 0.6924 0.6299 0.2218 0.013 Uiso 1 1 calc R . .
H6B H 0.8071 0.6307 0.2121 0.013 Uiso 1 1 calc R . .
C2 C 0.68100(17) 0.1740(4) 0.26256(14) 0.0101(4) Uani 1 1 d . . .
H2A H 0.6276 0.2556 0.2818 0.012 Uiso 1 1 calc R . .
H2B H 0.7040 0.0412 0.3023 0.012 Uiso 1 1 calc R . .
C3 C 0.63135(17) 0.0921(4) 0.16302(15) 0.0102(4) Uani 1 1 d . . .
H3 H 0.6830 -0.0055 0.1465 0.012 Uiso 1 1 calc R . .
C4 C 0.60236(17) 0.2952(4) 0.09683(14) 0.0110(4) Uani 1 1 d . . .
H4 H 0.5457 0.3848 0.1094 0.013 Uiso 1 1 calc R . .
C15 C 0.31936(18) 0.4012(4) 0.22095(16) 0.0138(4) Uani 1 1 d . . .
H15 H 0.3098 0.5675 0.2264 0.017 Uiso 1 1 calc R . .
C11 C 0.12500(17) 0.3126(4) 0.20722(15) 0.0098(4) Uani 1 1 d . . .
C7 C -0.18064(18) 0.4200(4) 0.37182(14) 0.0107(4) Uani 1 1 d . . .
O12 O 0.31671(16) 0.0983(4) 0.11050(14) 0.0191(4) Uani 1 1 d . . .
H12C H 0.3338 0.0370 0.1612 0.029 Uiso 1 1 calc R . .
C13 C 0.18405(19) 0.3936(4) 0.06299(16) 0.0145(4) Uani 1 1 d . . .
H13 H 0.1718 0.3275 0.0018 0.017 Uiso 1 1 calc R . .
C17 C 0.09082(17) 0.5494(4) 0.23475(15) 0.0104(4) Uani 1 1 d . . .
O14 O 0.11692(14) 0.7271(4) 0.20108(12) 0.0186(3) Uani 1 1 d . . .
C12 C 0.10272(17) 0.2835(4) 0.10280(14) 0.0120(4) Uani 1 1 d . . .
H12B H 0.0991 0.1199 0.0890 0.014 Uiso 1 1 calc R . .
H12A H 0.0331 0.3486 0.0714 0.014 Uiso 1 1 calc R . .
C16 C 0.24367(16) 0.2719(4) 0.25994(14) 0.0126(4) Uani 1 1 d . . .
H16A H 0.2574 0.3181 0.3234 0.015 Uiso 1 1 calc R . .
H16B H 0.2585 0.1082 0.2595 0.015 Uiso 1 1 calc R . .
O2W O 0.4559(6) -0.0213(10) 0.4028(4) 0.0391(17) Uiso 0.563(17) 1 d P . .
O3W O 0.2943(4) -0.3075(9) 0.4688(3) 0.0679(14) Uiso 0.842(8) 1 d P . .
O3W' O 0.3526(9) -0.213(2) 0.4344(8) 0.021(4) Uiso 0.158(8) 1 d P . .
O2W' O 0.5006(7) 0.0320(13) 0.4156(4) 0.038(2) Uiso 0.437(17) 1 d P . .
H1WA H 0.533(2) 0.781(6) 0.351(2) 0.031(8) Uiso 1 1 d DU . .
H5D H 0.038(3) -0.122(7) 0.4523(14) 0.028(9) Uiso 1 1 d D . .
H5C H 0.019(3) -0.200(5) 0.366(2) 0.023(9) Uiso 1 1 d D . .
H2C H -0.150(3) 0.217(9) 0.203(3) 0.028(9) Uiso 1 1 d . . .
H4C H 0.083(3) 0.019(8) 0.217(3) 0.032(10) Uiso 1 1 d . . .
H6C H 0.171(3) 0.238(9) 0.503(2) 0.055(10) Uiso 1 1 d DU . .
H6D H 0.190(3) 0.435(6) 0.460(4) 0.059(11) Uiso 1 1 d DU . .
H1WB H 0.6165(19) 0.655(7) 0.342(2) 0.033(8) Uiso 1 1 d DU . .
Co1 Co 0.01320(2) 0.23971(6) 0.347602(17) 0.00853(7) Uani 1 1 d . . .
O8 O 0.56258(14) 0.2003(3) 0.00670(11) 0.0183(4) Uani 1 1 d . . .
H8C H 0.5460 0.3050 -0.0310 0.027 Uiso 1 1 calc R . .
O3 O 0.04083(13) 0.5509(3) 0.29318(11) 0.0117(3) Uani 1 1 d . . .
O2 O -0.13973(12) 0.2012(3) 0.25475(11) 0.0109(3) Uani 1 1 d . . .
O1W O 0.55695(13) 0.7059(4) 0.31365(12) 0.0178(4) Uani 1 1 d D . .

loop_
_atom_site_aniso_label
_atom_site_aniso_U_11
_atom_site_aniso_U_22
_atom_site_aniso_U_33
_atom_site_aniso_U_23
_atom_site_aniso_U_13
_atom_site_aniso_U_12
C14 0.0124(10) 0.0162(12) 0.0175(10) -0.0004(9) 0.0079(8) 0.0010(9)
O4 0.0144(7) 0.0070(7) 0.0165(7) -0.0008(6) 0.0099(6) -0.0006(6)
O7 0.0121(7) 0.0138(8) 0.0158(7) 0.0017(6) 0.0016(6) -0.0028(6)
O10 0.0109(7) 0.0292(10) 0.0134(7) -0.0093(7) 0.0026(6) 0.0031(7)
O9 0.0179(8) 0.0304(10) 0.0078(7) -0.0019(7) 0.0052(6) 0.0037(8)
O13 0.0119(7) 0.0201(9) 0.0229(8) -0.0014(7) 0.0025(7) 0.0003(7)
O1 0.0100(7) 0.0175(8) 0.0089(6) -0.0034(6) 0.0014(5) 0.0026(6)
O11 0.0247(9) 0.0163(9) 0.0212(8) 0.0069(7) 0.0134(7) 0.0017(7)
O5 0.0364(10) 0.0102(8) 0.0089(7) 0.0013(6) 0.0058(7) 0.0039(7)
O6 0.0195(9) 0.0234(10) 0.0212(9) 0.0098(8) -0.0061(7) -0.0066(7)
C1 0.0089(8) 0.0099(9) 0.0074(8) -0.0029(7) 0.0023(7) 0.0007(7)
C5 0.0142(10) 0.0146(11) 0.0087(9) 0.0010(8) 0.0027(7) -0.0002(8)
C6 0.0139(9) 0.0089(10) 0.0094(9) -0.0001(8) 0.0040(7) 0.0001(8)
C2 0.0107(9) 0.0108(10) 0.0087(8) -0.0003(7) 0.0031(7) -0.0011(7)
C3 0.0099(9) 0.0098(10) 0.0101(9) -0.0008(8) 0.0021(7) -0.0005(7)
C4 0.0111(9) 0.0110(11) 0.0085(8) -0.0005(7) -0.0002(7) 0.0001(7)
C15 0.0123(9) 0.0123(10) 0.0172(10) -0.0018(9) 0.0054(8) -0.0011(8)
C11 0.0112(9) 0.0065(8) 0.0133(9) 0.0006(7) 0.0061(7) 0.0004(7)
C7 0.0129(9) 0.0102(10) 0.0084(9) -0.0016(8) 0.0025(7) -0.0009(8)
O12 0.0209(9) 0.0178(9) 0.0198(9) -0.0017(7) 0.0081(7) 0.0049(7)
C13 0.0157(10) 0.0172(11) 0.0120(9) 0.0032(9) 0.0065(8) 0.0006(9)
C17 0.0116(9) 0.0090(10) 0.0108(9) -0.0007(8) 0.0040(7) 0.0016(8)
O14 0.0294(8) 0.0077(7) 0.0262(8) 0.0010(8) 0.0196(7) 0.0014(9)
C12 0.0125(9) 0.0138(12) 0.0102(8) -0.0003(7) 0.0045(7) 0.0003(7)
C16 0.0108(8) 0.0146(13) 0.0125(8) 0.0003(8) 0.0039(7) 0.0018(8)
Co1 0.00938(11) 0.00855(13) 0.00770(11) 0.00036(11) 0.00273(8) 0.00091(12)
O8 0.0243(8) 0.0166(11) 0.0079(6) -0.0007(6) -0.0034(6) 0.0002(7)
O3 0.0148(7) 0.0097(7) 0.0116(7) -0.0008(6) 0.0058(6) 0.0008(6)
O2 0.0091(6) 0.0158(10) 0.0080(6) -0.0038(6) 0.0029(5) 0.0017(6)
O1W 0.0137(7) 0.0215(12) 0.0183(7) -0.0006(7) 0.0050(6) 0.0020(7)

loop_
_atom_type_symbol
_atom_type_description
_atom_type_scat_dispersion_real
_atom_type_scat_dispersion_imag
_atom_type_scat_source
C C 0.0033 0.0016 'International Tables Vol C Tables 4.2.6.8 and 6.1.1.4'
H H 0.0000 0.0000 'International Tables Vol C Tables 4.2.6.8 and 6.1.1.4'
O O 0.0106 0.0060 'International Tables Vol C Tables 4.2.6.8 and 6.1.1.4'
Co Co 0.3494 0.9721 'International Tables Vol C Tables 4.2.6.8 and 6.1.1.4'

loop_
_geom_angle_atom_site_label_1
_geom_angle_atom_site_label_2
_geom_angle_atom_site_label_3
_geom_angle
_geom_angle_site_symmetry_1
_geom_angle_site_symmetry_3
_geom_angle_publ_flag
O12 C14 C15 110.6(2) . . ?
O12 C14 C13 107.9(2) . . ?
C15 C14 C13 110.02(19) . . ?
C11 O4 Co1 116.43(13) . . ?
C7 O1 Co1 118.08(14) . . ?
O2 C1 C2 108.87(18) . 1_455 ?
O2 C1 C6 110.06(17) . 1_455 ?
C2 C1 C6 110.93(17) 1_455 1_455 ?
O2 C1 C7 107.16(16) . . ?
C2 C1 C7 109.63(17) 1_455 . ?
C6 C1 C7 110.10(18) 1_455 . ?
O9 C5 C6 105.20(17) . . ?
O9 C5 C4 112.9(2) . . ?
C6 C5 C4 110.39(18) . . ?
C5 C6 C1 110.97(18) . 1_655 ?
C1 C2 C3 111.48(17) 1_655 . ?
O7 C3 C4 108.67(17) . . ?
O7 C3 C2 110.32(17) . . ?
C4 C3 C2 111.28(18) . . ?
O8 C4 C3 106.64(18) . . ?
O8 C4 C5 111.67(18) . . ?
C3 C4 C5 111.44(18) . . ?
O13 C15 C16 107.57(18) . . ?
O13 C15 C14 109.39(18) . . ?
C16 C15 C14 111.14(19) . . ?
O4 C11 C16 108.39(18) . . ?
O4 C11 C12 108.68(17) . . ?
C16 C11 C12 110.91(17) . . ?
O4 C11 C17 105.47(16) . . ?
C16 C11 C17 109.28(18) . . ?
C12 C11 C17 113.85(18) . . ?
O10 C7 O1 123.4(2) . . ?
O10 C7 C1 117.95(19) . . ?
O1 C7 C1 118.67(19) . . ?
O11 C13 C12 113.14(19) . . ?
O11 C13 C14 109.3(2) . . ?
C12 C13 C14 112.64(19) . . ?
O14 C17 O3 124.0(2) . . ?
O14 C17 C11 118.50(18) . . ?
O3 C17 C11 117.4(2) . . ?
C13 C12 C11 116.10(18) . . ?
C15 C16 C11 114.00(18) . . ?
O5 Co1 O3 168.75(7) . . ?
O5 Co1 O4 95.27(7) . . ?
O3 Co1 O4 76.07(7) . . ?
O5 Co1 O6 90.77(8) . . ?
O3 Co1 O6 84.88(7) . . ?
O4 Co1 O6 106.06(8) . . ?
O5 Co1 O1 96.03(7) . . ?
O3 Co1 O1 94.51(7) . . ?
O4 Co1 O1 158.28(7) . . ?
O6 Co1 O1 92.29(8) . . ?
O5 Co1 O2 92.01(8) . . ?
O3 Co1 O2 94.26(7) . . ?
O4 Co1 O2 84.54(6) . . ?
O6 Co1 O2 168.76(8) . . ?
O1 Co1 O2 76.59(6) . . ?
C17 O3 Co1 118.45(15) . . ?
C1 O2 Co1 116.93(12) . . ?

loop_
_geom_bond_atom_site_label_1
_geom_bond_atom_site_label_2
_geom_bond_distance
_geom_bond_site_symmetry_2
_geom_bond_publ_flag
C14 O12 1.424(3) . ?
C14 C15 1.535(3) . ?
C14 C13 1.538(3) . ?
O4 C11 1.438(3) . ?
O4 Co1 2.0732(16) . ?
O7 C3 1.436(3) . ?
O10 C7 1.255(3) . ?
O9 C5 1.428(3) . ?
O13 C15 1.437(3) . ?
O1 C7 1.262(3) . ?
O1 Co1 2.0816(16) . ?
O11 C13 1.423(3) . ?
O5 Co1 2.0409(19) . ?
O6 Co1 2.0793(18) . ?
C1 O2 1.444(3) . ?
C1 C2 1.525(3) 1_455 ?
C1 C6 1.528(3) 1_455 ?
C1 C7 1.534(3) . ?
C5 C6 1.526(3) . ?
C5 C4 1.534(3) . ?
C6 C1 1.528(3) 1_655 ?
C2 C1 1.525(3) 1_655 ?
C2 C3 1.535(3) . ?
C3 C4 1.523(3) . ?
C4 O8 1.426(3) . ?
C15 C16 1.517(3) . ?
C11 C16 1.539(3) . ?
C11 C12 1.544(3) . ?
C11 C17 1.546(3) . ?
C13 C12 1.534(3) . ?
C17 O14 1.249(3) . ?
C17 O3 1.271(3) . ?
O2W O2W' 0.640(7) . ?
O3W O3W' 1.194(12) . ?
Co1 O3 2.0693(17) . ?
Co1 O2 2.0848(15) . ?
